data_1531558
loop_
_publ_author_name
'Idemoto, Y.'
'Izumi, F.'
'Koura, N.'
'Nishikawa, J.'
'Kamiyama, T.'

_publ_section_title
;
 Dependence of T~c~ and the crystal structure of
 Tl~2-x~Ba~2~Ca~1.95~Y~0.05~Cu~3~O~y~ superconducting oxide on the Tl content
;
_journal_issue 1279
_journal_name_full 'Journal of the Ceramic Society of Japan'
_journal_page_first 180
_journal_page_last 185
_journal_paper_doi 10.2109/jcersj.110.180
_journal_volume 110
_journal_year 2002
_chemical_formula_sum 'Ba2 Ca1.95 Cu3.25 O9.952 Tl1.66 Y0.05'
_chemical_name_systematic 'Tl1.66 Ba2 Ca1.95 Y0.05 Cu3.25 O9.952'
_space_group_IT_number 139
_symmetry_space_group_name_Hall '-I 4 2'
_symmetry_space_group_name_H-M 'I 4/m m m'
_cell_angle_alpha 90
_cell_angle_beta 90
_cell_angle_gamma 90
_cell_formula_units_Z 2
_cell_length_a 3.8523
_cell_length_b 3.8523
_cell_length_c 35.644
_cell_volume 528.965
_citation_journal_id_ASTM JCSJEW
_cod_data_source_file Idemoto_JCSJEW_2002_1144.cif
_cod_data_source_block Ba2Ca1.95Cu3.25O9.952Tl1.66Y0.05
_cod_original_cell_volume 528.9646
_cod_database_code 1531558

loop_
_symmetry_equiv_pos_as_xyz
x,y,z
-y,x,z
-x,-y,z
y,-x,z
x,-y,-z
y,x,-z
-x,y,-z
-y,-x,-z
-x,-y,-z
y,-x,-z
x,y,-z
-y,x,-z
-x,y,z
-y,-x,z
x,-y,z
y,x,z
x+1/2,y+1/2,z+1/2
-y+1/2,x+1/2,z+1/2
-x+1/2,-y+1/2,z+1/2
y+1/2,-x+1/2,z+1/2
x+1/2,-y+1/2,-z+1/2
y+1/2,x+1/2,-z+1/2
-x+1/2,y+1/2,-z+1/2
-y+1/2,-x+1/2,-z+1/2
-x+1/2,-y+1/2,-z+1/2
y+1/2,-x+1/2,-z+1/2
x+1/2,y+1/2,-z+1/2
-y+1/2,x+1/2,-z+1/2
-x+1/2,y+1/2,z+1/2
-y+1/2,-x+1/2,z+1/2
x+1/2,-y+1/2,z+1/2
y+1/2,x+1/2,z+1/2

loop_
_atom_site_label
_atom_site_type_symbol
_atom_site_fract_x
_atom_site_fract_y
_atom_site_fract_z
_atom_site_occupancy
_atom_site_U_iso_or_equiv
Cu3 Cu+2 0.5 0.5 0.0896 1 0.0
Ba1 Ba+2 0 0 0.1447 1 0.0
Y1 Y+3 0 0 0.0456 0.025 0.0
Tl1 Tl+3 0.5 0.5 0.22 0.83 0.0
O1 O-2 0.5 0 0 1 0.0
O2 O-2 0.5 0 0.0876 1 0.0
O3 O-2 0.5 0.5 0.1645 1 0.0
Cu2 Cu+2 0.5 0.5 0 1 0.0
Cu1 Cu+2 0.5 0.5 0.22 0.124 0.0
Ca1 Ca+2 0 0 0.0456 0.975 0.0
O4 O-2 0.6 0.5 0.2743 0.244 0.0
